data_7015626
loop_
_publ_author_name
'Zhang, Shuanming'
'Pattacini, Roberto'
'Braunstein, Pierre'

_publ_section_title
;
 Chelating or bridging Pd(ii) and Pt(ii) metalloligands from the
 functional phosphine ligand
 N-(diphenylphosphino)-1,3,4-thiadiazol-2-amine. New heterometallic
 Pd(ii)/Pt(ii) and Pt(ii)/Au(i) complexes.
;
_journal_issue 21
_journal_name_full 'Dalton transactions (Cambridge, England : 2003)'
_journal_page_first 5711
_journal_page_last 5719
_journal_paper_doi 10.1039/c0dt01782e
_journal_volume 40
_journal_year 2011
_chemical_formula_moiety 'C28 H22 N6 P2 Pd S2'
_chemical_formula_sum 'C28 H22 N6 P2 Pd S2'
_chemical_formula_weight 674.98
_space_group_IT_number 2
_symmetry_cell_setting triclinic
_symmetry_Int_Tables_number 2
_symmetry_space_group_name_Hall '-P 1'
_symmetry_space_group_name_H-M 'P -1'
_atom_sites_solution_hydrogens geom
_atom_sites_solution_primary direct
_atom_sites_solution_secondary difmap
_audit_creation_method SHELXL-97
_cell_angle_alpha 99.963(2)
_cell_angle_beta 91.366(2)
_cell_angle_gamma 109.306(2)
_cell_formula_units_Z 4
_cell_length_a 11.3926(4)
_cell_length_b 14.0042(4)
_cell_length_c 18.9125(8)
_cell_measurement_reflns_used 10042
_cell_measurement_temperature 173(2)
_cell_measurement_theta_max 26.10
_cell_measurement_theta_min 0.998
_cell_volume 2794.08(18)
_computing_cell_refinement 'HKL Scalepack (Otwinowski & Minor 1997)'
_computing_data_reduction 'HKL Denzo and Scalepack (Otwinowski & Minor 1997)'
_computing_molecular_graphics ORTEP-3
_computing_publication_material PLATON
_computing_structure_refinement 'SHELXL-97 (Sheldrick, 1997)'
_computing_structure_solution 'SHELXS-97 (Sheldrick, 1997)'
_diffrn_ambient_temperature 173(2)
_diffrn_detector_area_resol_mean 9
_diffrn_measured_fraction_theta_full 0.995
_diffrn_measured_fraction_theta_max 0.995
_diffrn_measurement_device_type KappaCCD
_diffrn_measurement_method CCD
_diffrn_radiation_monochromator graphite
_diffrn_radiation_probe x-ray
_diffrn_radiation_type MoK\a
_diffrn_radiation_wavelength 0.71073
_diffrn_reflns_av_R_equivalents 0.0534
_diffrn_reflns_av_sigmaI/netI 0.0715
_diffrn_reflns_limit_h_max 14
_diffrn_reflns_limit_h_min 0
_diffrn_reflns_limit_k_max 16
_diffrn_reflns_limit_k_min -17
_diffrn_reflns_limit_l_max 23
_diffrn_reflns_limit_l_min -23
_diffrn_reflns_number 11343
_diffrn_reflns_theta_full 26.34
_diffrn_reflns_theta_max 26.34
_diffrn_reflns_theta_min 1.10
_diffrn_source 'fine-focus sealed tube'
_exptl_absorpt_coefficient_mu 0.959
_exptl_absorpt_correction_type none
_exptl_crystal_colour colorless
_exptl_crystal_density_diffrn 1.605
_exptl_crystal_density_method 'not measured'
_exptl_crystal_description prism
_exptl_crystal_F_000 1360
_exptl_crystal_size_max 0.25
_exptl_crystal_size_mid 0.25
_exptl_crystal_size_min 0.2
_refine_diff_density_max 0.947
_refine_diff_density_min -0.940
_refine_diff_density_rms 0.105
_refine_ls_extinction_method none
_refine_ls_goodness_of_fit_ref 1.026
_refine_ls_hydrogen_treatment constr
_refine_ls_matrix_type full
_refine_ls_number_parameters 703
_refine_ls_number_reflns 11343
_refine_ls_number_restraints 0
_refine_ls_restrained_S_all 1.026
_refine_ls_R_factor_all 0.0835
_refine_ls_R_factor_gt 0.0441
_refine_ls_shift/su_max 0.001
_refine_ls_shift/su_mean 0.000
_refine_ls_structure_factor_coef Fsqd
_refine_ls_weighting_details 'calc w=1/[\s^2^(Fo^2^)+(0.0490P)^2^+0.0000P] where P=(Fo^2^+2Fc^2^)/3'
_refine_ls_weighting_scheme calc
_refine_ls_wR_factor_gt 0.0907
_refine_ls_wR_factor_ref 0.1062
_reflns_number_gt 7695
_reflns_number_total 11343
_reflns_threshold_expression >2sigma(I)
_cod_data_source_file c0dt01782e.txt
_cod_data_source_block compound3b
_cod_original_cell_volume 2794.08(17)
_cod_database_code 7015626

loop_
_symmetry_equiv_pos_as_xyz
'x, y, z'
'-x, -y, -z'

loop_
_atom_site_label
_atom_site_type_symbol
_atom_site_fract_x
_atom_site_fract_y
_atom_site_fract_z
_atom_site_U_iso_or_equiv
_atom_site_adp_type
_atom_site_occupancy
_atom_site_symmetry_multiplicity
_atom_site_calc_flag
_atom_site_refinement_flags
_atom_site_disorder_assembly
_atom_site_disorder_group
Pd1 Pd 0.30173(3) 0.21834(2) -0.016024(17) 0.02925(10) Uani 1 1 d . . .
Pd2 Pd 0.79221(2) 0.22474(2) 0.514439(17) 0.02868(10) Uani 1 1 d . . .
P1 P 0.24936(9) 0.27557(7) 0.09421(6) 0.0342(3) Uani 1 1 d . . .
P2 P 0.18355(9) 0.26702(7) -0.09066(6) 0.0339(3) Uani 1 1 d . . .
P3 P 0.68371(9) 0.30652(7) 0.58592(6) 0.0326(3) Uani 1 1 d . . .
P4 P 0.72546(9) 0.23517(7) 0.40303(6) 0.0315(3) Uani 1 1 d . . .
N1 N 0.3371(3) 0.2466(3) 0.1527(2) 0.0431(9) Uani 1 1 d . . .
N2 N 0.4113(3) 0.1699(2) 0.04948(19) 0.0334(8) Uani 1 1 d . . .
N3 N 0.4873(3) 0.1138(2) 0.0291(2) 0.0437(9) Uani 1 1 d . . .
N4 N 0.2128(3) 0.2242(2) -0.17358(19) 0.0388(8) Uani 1 1 d . . .
N5 N 0.3558(3) 0.1657(2) -0.11550(19) 0.0336(8) Uani 1 1 d . . .
N6 N 0.4431(3) 0.1174(3) -0.1304(2) 0.0470(9) Uani 1 1 d . . .
N7 N 0.7285(3) 0.3044(2) 0.66970(19) 0.0417(9) Uani 1 1 d . . .
N8 N 0.8584(3) 0.2151(2) 0.61606(18) 0.0315(8) Uani 1 1 d . . .
N9 N 0.9478(3) 0.1739(2) 0.6341(2) 0.0442(9) Uani 1 1 d . . .
N10 N 0.7921(3) 0.1681(2) 0.34657(19) 0.0397(8) Uani 1 1 d . . .
N11 N 0.8914(3) 0.1467(2) 0.45099(19) 0.0324(8) Uani 1 1 d . . .
N12 N 0.9725(3) 0.1012(3) 0.4719(2) 0.0451(9) Uani 1 1 d . . .
S1 S 0.50218(10) 0.14787(8) 0.16720(7) 0.0449(3) Uani 1 1 d . . .
S2 S 0.35438(11) 0.13126(9) -0.25250(7) 0.0489(3) Uani 1 1 d . . .
S3 S 0.87688(11) 0.24613(8) 0.75331(7) 0.0475(3) Uani 1 1 d . . .
S4 S 0.95631(10) 0.06543(8) 0.33392(7) 0.0468(3) Uani 1 1 d . . .
C1 C 0.4049(3) 0.1956(3) 0.1211(2) 0.0346(10) Uani 1 1 d . . .
C2 C 0.5393(4) 0.0972(3) 0.0837(3) 0.0469(12) Uani 1 1 d . . .
H2 H 0.5939 0.0601 0.0792 0.056 Uiso 1 1 calc R . .
C3 C 0.2831(4) 0.4132(3) 0.1209(2) 0.0392(10) Uani 1 1 d . . .
C4 C 0.3982(4) 0.4751(3) 0.1556(3) 0.0609(14) Uani 1 1 d . . .
H4 H 0.4566 0.4459 0.1675 0.073 Uiso 1 1 calc R . .
C5 C 0.4259(6) 0.5810(4) 0.1723(4) 0.086(2) Uani 1 1 d . . .
H5 H 0.5036 0.6226 0.1953 0.103 Uiso 1 1 calc R . .
C6 C 0.3411(6) 0.6251(4) 0.1557(4) 0.086(2) Uani 1 1 d . . .
H6 H 0.3604 0.6962 0.1678 0.104 Uiso 1 1 calc R . .
C7 C 0.2271(6) 0.5638(4) 0.1211(3) 0.0757(17) Uani 1 1 d . . .
H7 H 0.1697 0.5937 0.1088 0.091 Uiso 1 1 calc R . .
C8 C 0.1967(5) 0.4583(3) 0.1045(3) 0.0578(14) Uani 1 1 d . . .
H8 H 0.1182 0.4173 0.0822 0.069 Uiso 1 1 calc R . .
C9 C 0.0899(4) 0.2175(3) 0.1142(2) 0.0388(10) Uani 1 1 d . . .
C10 C 0.0121(4) 0.1263(3) 0.0714(3) 0.0474(12) Uani 1 1 d . . .
H10 H 0.0389 0.0982 0.0293 0.057 Uiso 1 1 calc R . .
C11 C -0.1057(4) 0.0775(4) 0.0916(3) 0.0668(16) Uani 1 1 d . . .
H11 H -0.1575 0.0162 0.0630 0.080 Uiso 1 1 calc R . .
C12 C -0.1462(4) 0.1184(5) 0.1530(4) 0.0710(18) Uani 1 1 d . . .
H12 H -0.2254 0.0851 0.1661 0.085 Uiso 1 1 calc R . .
C13 C -0.0701(5) 0.2090(5) 0.1956(3) 0.0740(17) Uani 1 1 d . . .
H13 H -0.0977 0.2365 0.2376 0.089 Uiso 1 1 calc R . .
C14 C 0.0472(4) 0.2589(4) 0.1761(3) 0.0613(14) Uani 1 1 d . . .
H14 H 0.0979 0.3206 0.2045 0.074 Uiso 1 1 calc R . .
C15 C 0.2992(3) 0.1800(3) -0.1740(2) 0.0334(10) Uani 1 1 d . . .
C16 C 0.4509(4) 0.0957(3) -0.1981(3) 0.0520(12) Uani 1 1 d . . .
H16 H 0.5051 0.0628 -0.2171 0.062 Uiso 1 1 calc R . .
C17 C 0.0157(3) 0.2088(3) -0.0901(2) 0.0346(10) Uani 1 1 d . . .
C18 C -0.0400(4) 0.1081(3) -0.1267(2) 0.0421(11) Uani 1 1 d . . .
H18 H 0.0083 0.0746 -0.1525 0.050 Uiso 1 1 calc R . .
C19 C -0.1668(4) 0.0564(3) -0.1253(3) 0.0538(13) Uani 1 1 d . . .
H19 H -0.2027 -0.0118 -0.1490 0.065 Uiso 1 1 calc R . .
C20 C -0.2381(4) 0.1059(4) -0.0892(3) 0.0627(15) Uani 1 1 d . . .
H20 H -0.3234 0.0719 -0.0893 0.075 Uiso 1 1 calc R . .
C21 C -0.1855(4) 0.2057(4) -0.0524(3) 0.0580(13) Uani 1 1 d . . .
H21 H -0.2349 0.2387 -0.0272 0.070 Uiso 1 1 calc R . .
C22 C -0.0581(4) 0.2573(3) -0.0527(2) 0.0448(11) Uani 1 1 d . . .
H22 H -0.0225 0.3248 -0.0276 0.054 Uiso 1 1 calc R . .
C23 C 0.2177(3) 0.4053(3) -0.0833(2) 0.0364(10) Uani 1 1 d . . .
C24 C 0.1381(4) 0.4441(3) -0.1155(3) 0.0553(13) Uani 1 1 d . . .
H24 H 0.0619 0.3998 -0.1389 0.066 Uiso 1 1 calc R . .
C25 C 0.1721(5) 0.5498(3) -0.1130(3) 0.0691(16) Uani 1 1 d . . .
H25 H 0.1179 0.5763 -0.1338 0.083 Uiso 1 1 calc R . .
C26 C 0.2862(5) 0.6150(3) -0.0796(3) 0.0659(16) Uani 1 1 d . . .
H26 H 0.3095 0.6855 -0.0784 0.079 Uiso 1 1 calc R . .
C27 C 0.3649(5) 0.5760(3) -0.0484(3) 0.0691(16) Uani 1 1 d . . .
H27 H 0.4420 0.6201 -0.0260 0.083 Uiso 1 1 calc R . .
C28 C 0.3310(4) 0.4716(3) -0.0498(3) 0.0525(13) Uani 1 1 d . . .
H28 H 0.3850 0.4458 -0.0281 0.063 Uiso 1 1 calc R . .
C29 C 0.8124(4) 0.2594(3) 0.6728(2) 0.0338(10) Uani 1 1 d . . .
C30 C 0.9664(4) 0.1859(3) 0.7031(3) 0.0458(11) Uani 1 1 d . . .
H30 H 1.0244 0.1636 0.7245 0.055 Uiso 1 1 calc R . .
C31 C 0.5152(3) 0.2502(3) 0.5777(2) 0.0375(10) Uani 1 1 d . . .
C32 C 0.4560(4) 0.1500(3) 0.5415(3) 0.0510(12) Uani 1 1 d . . .
H32 H 0.5026 0.1117 0.5193 0.061 Uiso 1 1 calc R . .
C33 C 0.3267(5) 0.1067(4) 0.5383(3) 0.0693(16) Uani 1 1 d . . .
H33 H 0.2871 0.0393 0.5140 0.083 Uiso 1 1 calc R . .
C34 C 0.2577(5) 0.1617(5) 0.5703(3) 0.078(2) Uani 1 1 d . . .
H34 H 0.1711 0.1327 0.5666 0.094 Uiso 1 1 calc R . .
C35 C 0.3156(5) 0.2601(5) 0.6080(4) 0.079(2) Uani 1 1 d . . .
H35 H 0.2681 0.2969 0.6310 0.094 Uiso 1 1 calc R . .
C36 C 0.4441(4) 0.3051(3) 0.6124(3) 0.0544(13) Uani 1 1 d . . .
H36 H 0.4828 0.3718 0.6383 0.065 Uiso 1 1 calc R . .
C37 C 0.7165(4) 0.4410(3) 0.5820(2) 0.0397(10) Uani 1 1 d . . .
C38 C 0.8158(4) 0.5163(3) 0.6254(3) 0.0568(13) Uani 1 1 d . . .
H38 H 0.8585 0.4983 0.6606 0.068 Uiso 1 1 calc R . .
C39 C 0.8515(5) 0.6179(4) 0.6166(3) 0.0778(18) Uani 1 1 d . . .
H39 H 0.9191 0.6678 0.6450 0.093 Uiso 1 1 calc R . .
C40 C 0.7875(5) 0.6440(4) 0.5665(4) 0.0771(19) Uani 1 1 d . . .
H40 H 0.8119 0.7124 0.5611 0.093 Uiso 1 1 calc R . .
C41 C 0.6876(5) 0.5726(4) 0.5235(3) 0.0665(16) Uani 1 1 d . . .
H41 H 0.6441 0.5919 0.4896 0.080 Uiso 1 1 calc R . .
C42 C 0.6530(4) 0.4701(3) 0.5320(3) 0.0484(12) Uani 1 1 d . . .
H42 H 0.5855 0.4207 0.5032 0.058 Uiso 1 1 calc R . .
C43 C 0.8684(3) 0.1347(3) 0.3789(2) 0.0337(10) Uani 1 1 d . . .
C44 C 1.0121(4) 0.0575(3) 0.4176(3) 0.0488(12) Uani 1 1 d . . .
H44 H 1.0681 0.0231 0.4227 0.059 Uiso 1 1 calc R . .
C45 C 0.5607(3) 0.1742(3) 0.3752(2) 0.0346(10) Uani 1 1 d . . .
C46 C 0.5157(4) 0.0668(3) 0.3622(3) 0.0493(12) Uani 1 1 d . . .
H46 H 0.5701 0.0312 0.3681 0.059 Uiso 1 1 calc R . .
C47 C 0.3908(5) 0.0125(4) 0.3406(3) 0.0739(17) Uani 1 1 d . . .
H47 H 0.3610 -0.0591 0.3331 0.089 Uiso 1 1 calc R . .
C48 C 0.3120(5) 0.0647(5) 0.3305(3) 0.083(2) Uani 1 1 d . . .
H48 H 0.2284 0.0282 0.3152 0.100 Uiso 1 1 calc R . .
C49 C 0.3539(4) 0.1700(5) 0.3423(3) 0.0775(17) Uani 1 1 d . . .
H49 H 0.2995 0.2047 0.3342 0.093 Uiso 1 1 calc R . .
C50 C 0.4787(4) 0.2254(4) 0.3667(3) 0.0516(12) Uani 1 1 d . . .
H50 H 0.5063 0.2971 0.3771 0.062 Uiso 1 1 calc R . .
C51 C 0.7722(4) 0.3617(3) 0.3797(2) 0.0352(10) Uani 1 1 d . . .
C52 C 0.7280(5) 0.3770(3) 0.3162(3) 0.0612(14) Uani 1 1 d . . .
H52 H 0.6679 0.3225 0.2859 0.073 Uiso 1 1 calc R . .
C53 C 0.7719(5) 0.4729(4) 0.2965(3) 0.0778(18) Uani 1 1 d . . .
H53 H 0.7411 0.4826 0.2533 0.093 Uiso 1 1 calc R . .
C54 C 0.8603(5) 0.5526(4) 0.3408(3) 0.0656(16) Uani 1 1 d . . .
H54 H 0.8897 0.6168 0.3276 0.079 Uiso 1 1 calc R . .
C55 C 0.9061(4) 0.5394(4) 0.4042(3) 0.0669(16) Uani 1 1 d . . .
H55 H 0.9669 0.5940 0.4340 0.080 Uiso 1 1 calc R . .
C56 C 0.8613(4) 0.4441(3) 0.4238(3) 0.0502(12) Uani 1 1 d . . .
H56 H 0.8916 0.4352 0.4675 0.060 Uiso 1 1 calc R . .

loop_
_atom_site_aniso_label
_atom_site_aniso_U_11
_atom_site_aniso_U_22
_atom_site_aniso_U_33
_atom_site_aniso_U_23
_atom_site_aniso_U_13
_atom_site_aniso_U_12
Pd1 0.03039(16) 0.02913(16) 0.0294(2) 0.00651(13) 0.00086(13) 0.01131(12)
Pd2 0.02955(16) 0.02905(16) 0.0294(2) 0.00665(13) -0.00004(13) 0.01212(12)
P1 0.0355(5) 0.0363(5) 0.0323(7) 0.0060(5) 0.0038(5) 0.0146(5)
P2 0.0339(5) 0.0332(5) 0.0360(7) 0.0076(5) -0.0007(5) 0.0133(4)
P3 0.0331(5) 0.0358(5) 0.0313(7) 0.0053(5) 0.0010(5) 0.0154(4)
P4 0.0322(5) 0.0339(5) 0.0309(7) 0.0077(5) 0.0023(5) 0.0141(4)
N1 0.050(2) 0.057(2) 0.030(2) 0.0078(17) 0.0062(18) 0.0285(18)
N2 0.0409(18) 0.0310(17) 0.034(2) 0.0084(15) 0.0014(16) 0.0196(15)
N3 0.057(2) 0.047(2) 0.038(3) 0.0077(17) -0.0007(19) 0.0320(18)
N4 0.0429(19) 0.0490(19) 0.029(2) 0.0058(16) -0.0027(17) 0.0232(16)
N5 0.0372(18) 0.0368(17) 0.033(2) 0.0087(15) 0.0008(16) 0.0202(15)
N6 0.054(2) 0.062(2) 0.039(3) 0.014(2) 0.010(2) 0.0361(19)
N7 0.0444(19) 0.057(2) 0.032(2) 0.0042(17) -0.0031(17) 0.0304(17)
N8 0.0377(17) 0.0317(16) 0.029(2) 0.0072(15) -0.0026(16) 0.0162(14)
N9 0.050(2) 0.0436(19) 0.046(3) 0.0089(18) -0.0044(19) 0.0255(17)
N10 0.048(2) 0.051(2) 0.030(2) 0.0087(17) 0.0040(17) 0.0292(17)
N11 0.0341(17) 0.0341(17) 0.034(2) 0.0079(15) -0.0031(16) 0.0184(14)
N12 0.054(2) 0.052(2) 0.040(3) 0.0090(18) 0.0004(19) 0.0328(18)
S1 0.0510(6) 0.0486(6) 0.0377(8) 0.0089(5) -0.0084(6) 0.0211(5)
S2 0.0620(7) 0.0586(7) 0.0315(7) 0.0052(5) 0.0052(6) 0.0294(6)
S3 0.0584(7) 0.0559(7) 0.0326(7) 0.0089(5) -0.0066(6) 0.0259(6)
S4 0.0503(6) 0.0527(6) 0.0457(8) 0.0050(6) 0.0082(6) 0.0305(5)
C1 0.036(2) 0.030(2) 0.036(3) 0.0077(19) 0.002(2) 0.0084(17)
C2 0.053(3) 0.048(2) 0.051(3) 0.010(2) -0.001(2) 0.032(2)
C3 0.043(2) 0.040(2) 0.037(3) 0.0061(19) 0.013(2) 0.018(2)
C4 0.050(3) 0.053(3) 0.066(4) -0.005(3) 0.003(3) 0.009(2)
C5 0.083(4) 0.047(3) 0.100(6) -0.015(3) 0.012(4) 0.000(3)
C6 0.114(5) 0.035(3) 0.105(6) -0.002(3) 0.039(4) 0.023(3)
C7 0.104(5) 0.055(3) 0.080(5) 0.008(3) 0.027(4) 0.044(3)
C8 0.068(3) 0.047(3) 0.065(4) 0.002(2) 0.011(3) 0.032(2)
C9 0.045(2) 0.043(2) 0.034(3) 0.015(2) 0.006(2) 0.018(2)
C10 0.050(3) 0.042(2) 0.051(3) 0.015(2) 0.005(2) 0.013(2)
C11 0.051(3) 0.060(3) 0.084(5) 0.035(3) -0.001(3) 0.002(3)
C12 0.039(3) 0.100(4) 0.085(5) 0.057(4) 0.017(3) 0.019(3)
C13 0.056(3) 0.112(5) 0.061(4) 0.034(4) 0.026(3) 0.028(3)
C14 0.052(3) 0.081(3) 0.046(4) 0.009(3) 0.013(3) 0.017(3)
C15 0.035(2) 0.032(2) 0.028(3) 0.0061(18) 0.0028(19) 0.0045(18)
C16 0.063(3) 0.067(3) 0.039(3) 0.010(2) 0.011(3) 0.039(2)
C17 0.034(2) 0.034(2) 0.036(3) 0.0090(18) -0.0060(19) 0.0117(18)
C18 0.044(2) 0.032(2) 0.047(3) 0.011(2) -0.006(2) 0.0087(19)
C19 0.052(3) 0.036(2) 0.065(4) 0.012(2) -0.004(3) 0.003(2)
C20 0.043(3) 0.062(3) 0.074(4) 0.021(3) -0.004(3) 0.003(3)
C21 0.042(3) 0.078(3) 0.060(4) 0.019(3) 0.011(3) 0.026(3)
C22 0.045(2) 0.043(2) 0.045(3) 0.003(2) -0.003(2) 0.016(2)
C23 0.038(2) 0.034(2) 0.036(3) 0.0056(19) 0.005(2) 0.0123(18)
C24 0.059(3) 0.040(2) 0.070(4) 0.015(2) -0.010(3) 0.020(2)
C25 0.082(4) 0.051(3) 0.084(5) 0.024(3) 0.002(3) 0.030(3)
C26 0.090(4) 0.036(3) 0.072(4) 0.016(3) 0.027(3) 0.017(3)
C27 0.062(3) 0.042(3) 0.081(5) 0.006(3) 0.009(3) -0.008(3)
C28 0.044(3) 0.044(3) 0.064(4) 0.012(2) 0.002(2) 0.007(2)
C29 0.040(2) 0.031(2) 0.024(3) 0.0025(17) -0.0013(19) 0.0046(18)
C30 0.054(3) 0.051(3) 0.038(3) 0.011(2) -0.010(2) 0.025(2)
C31 0.036(2) 0.046(2) 0.036(3) 0.018(2) 0.005(2) 0.0150(19)
C32 0.047(3) 0.052(3) 0.046(3) 0.010(2) 0.005(2) 0.005(2)
C33 0.051(3) 0.073(3) 0.062(4) 0.019(3) -0.007(3) -0.010(3)
C34 0.039(3) 0.118(5) 0.081(5) 0.063(4) -0.001(3) 0.008(3)
C35 0.051(3) 0.104(4) 0.118(6) 0.070(4) 0.034(3) 0.048(3)
C36 0.042(2) 0.055(3) 0.078(4) 0.029(3) 0.017(3) 0.023(2)
C37 0.036(2) 0.039(2) 0.046(3) 0.003(2) 0.004(2) 0.0183(19)
C38 0.060(3) 0.047(3) 0.056(4) -0.001(2) -0.007(3) 0.015(2)
C39 0.077(4) 0.036(3) 0.097(5) -0.010(3) 0.004(4) 0.001(3)
C40 0.075(4) 0.045(3) 0.118(6) 0.020(3) 0.027(4) 0.025(3)
C41 0.062(3) 0.065(3) 0.095(5) 0.045(3) 0.024(3) 0.034(3)
C42 0.044(2) 0.046(3) 0.062(4) 0.016(2) 0.002(2) 0.020(2)
C43 0.033(2) 0.029(2) 0.039(3) 0.0093(18) 0.002(2) 0.0095(17)
C44 0.049(3) 0.051(3) 0.060(4) 0.009(2) 0.010(2) 0.035(2)
C45 0.036(2) 0.042(2) 0.027(3) 0.0068(18) 0.0036(18) 0.0134(18)
C46 0.048(3) 0.049(3) 0.044(3) 0.004(2) 0.011(2) 0.010(2)
C47 0.058(3) 0.069(3) 0.062(4) -0.007(3) 0.012(3) -0.012(3)
C48 0.034(3) 0.114(5) 0.067(5) -0.021(4) 0.006(3) -0.002(3)
C49 0.042(3) 0.121(5) 0.066(4) -0.011(4) -0.002(3) 0.038(3)
C50 0.045(3) 0.068(3) 0.044(3) -0.004(2) -0.005(2) 0.029(2)
C51 0.040(2) 0.035(2) 0.034(3) 0.0108(19) 0.006(2) 0.0153(18)
C52 0.083(3) 0.049(3) 0.044(3) 0.016(2) -0.006(3) 0.010(3)
C53 0.110(5) 0.067(4) 0.066(5) 0.041(3) 0.014(4) 0.030(3)
C54 0.072(3) 0.043(3) 0.089(5) 0.031(3) 0.027(3) 0.017(3)
C55 0.054(3) 0.047(3) 0.086(5) 0.016(3) 0.010(3) -0.002(2)
C56 0.040(2) 0.050(3) 0.052(3) 0.014(2) 0.002(2) 0.003(2)

loop_
_atom_type_symbol
_atom_type_description
_atom_type_scat_dispersion_real
_atom_type_scat_dispersion_imag
_atom_type_scat_source
Pd Pd -0.9988 1.0072 'International Tables Vol C Tables 4.2.6.8 and 6.1.1.4'
P P 0.1023 0.0942 'International Tables Vol C Tables 4.2.6.8 and 6.1.1.4'
N N 0.0061 0.0033 'International Tables Vol C Tables 4.2.6.8 and 6.1.1.4'
S S 0.1246 0.1234 'International Tables Vol C Tables 4.2.6.8 and 6.1.1.4'
C C 0.0033 0.0016 'International Tables Vol C Tables 4.2.6.8 and 6.1.1.4'
H H 0.0000 0.0000 'International Tables Vol C Tables 4.2.6.8 and 6.1.1.4'

loop_
_geom_angle_atom_site_label_1
_geom_angle_atom_site_label_2
_geom_angle_atom_site_label_3
_geom_angle
_geom_angle_site_symmetry_1
_geom_angle_site_symmetry_3
_geom_angle_publ_flag
N2 Pd1 N5 98.53(13) . . ?
N2 Pd1 P2 177.94(10) . . ?
N5 Pd1 P2 79.52(9) . . ?
N2 Pd1 P1 79.52(10) . . ?
N5 Pd1 P1 177.91(9) . . ?
P2 Pd1 P1 102.44(4) . . ?
N11 Pd2 N8 98.97(13) . . ?
N11 Pd2 P4 79.66(9) . . ?
N8 Pd2 P4 178.43(9) . . ?
N11 Pd2 P3 178.29(9) . . ?
N8 Pd2 P3 79.63(9) . . ?
P4 Pd2 P3 101.75(4) . . ?
N1 P1 C9 105.87(18) . . ?
N1 P1 C3 105.03(19) . . ?
C9 P1 C3 105.05(19) . . ?
N1 P1 Pd1 105.38(13) . . ?
C9 P1 Pd1 117.28(15) . . ?
C3 P1 Pd1 117.07(14) . . ?
N4 P2 C17 104.30(18) . . ?
N4 P2 C23 105.97(18) . . ?
C17 P2 C23 107.04(17) . . ?
N4 P2 Pd1 105.63(12) . . ?
C17 P2 Pd1 116.11(12) . . ?
C23 P2 Pd1 116.61(14) . . ?
N7 P3 C31 105.44(18) . . ?
N7 P3 C37 105.97(19) . . ?
C31 P3 C37 105.17(18) . . ?
N7 P3 Pd2 105.29(12) . . ?
C31 P3 Pd2 118.16(15) . . ?
C37 P3 Pd2 115.75(14) . . ?
N10 P4 C45 103.68(18) . . ?
N10 P4 C51 105.27(17) . . ?
C45 P4 C51 106.86(18) . . ?
N10 P4 Pd2 104.84(12) . . ?
C45 P4 Pd2 117.38(13) . . ?
C51 P4 Pd2 117.23(15) . . ?
C1 N1 P1 112.5(3) . . ?
C1 N2 N3 116.0(3) . . ?
C1 N2 Pd1 115.8(3) . . ?
N3 N2 Pd1 128.2(3) . . ?
C2 N3 N2 111.1(4) . . ?
C15 N4 P2 112.5(3) . . ?
C15 N5 N6 114.6(3) . . ?
C15 N5 Pd1 116.5(3) . . ?
N6 N5 Pd1 129.0(3) . . ?
C16 N6 N5 111.3(4) . . ?
C29 N7 P3 113.0(3) . . ?
C29 N8 N9 114.8(3) . . ?
C29 N8 Pd2 115.8(3) . . ?
N9 N8 Pd2 129.3(3) . . ?
C30 N9 N8 110.8(4) . . ?
C43 N10 P4 113.4(3) . . ?
C43 N11 N12 115.0(3) . . ?
C43 N11 Pd2 115.9(2) . . ?
N12 N11 Pd2 129.0(3) . . ?
C44 N12 N11 111.2(4) . . ?
C2 S1 C1 87.7(2) . . ?
C16 S2 C15 87.6(2) . . ?
C30 S3 C29 88.1(2) . . ?
C44 S4 C43 87.4(2) . . ?
N1 C1 N2 126.7(4) . . ?
N1 C1 S1 124.1(3) . . ?
N2 C1 S1 109.2(3) . . ?
N3 C2 S1 116.0(3) . . ?
C4 C3 C8 119.3(4) . . ?
C4 C3 P1 119.8(3) . . ?
C8 C3 P1 120.9(3) . . ?
C3 C4 C5 119.5(5) . . ?
C6 C5 C4 121.1(5) . . ?
C5 C6 C7 119.4(5) . . ?
C6 C7 C8 120.7(5) . . ?
C7 C8 C3 120.0(5) . . ?
C14 C9 C10 119.2(4) . . ?
C14 C9 P1 120.0(3) . . ?
C10 C9 P1 120.6(3) . . ?
C11 C10 C9 119.8(5) . . ?
C12 C11 C10 120.5(5) . . ?
C11 C12 C13 120.1(4) . . ?
C12 C13 C14 120.0(5) . . ?
C13 C14 C9 120.3(5) . . ?
N4 C15 N5 125.8(4) . . ?
N4 C15 S2 123.6(3) . . ?
N5 C15 S2 110.7(3) . . ?
N6 C16 S2 115.9(3) . . ?
C22 C17 C18 118.5(4) . . ?
C22 C17 P2 123.8(3) . . ?
C18 C17 P2 117.7(3) . . ?
C17 C18 C19 121.0(4) . . ?
C20 C19 C18 119.6(4) . . ?
C19 C20 C21 120.7(4) . . ?
C20 C21 C22 119.9(5) . . ?
C17 C22 C21 120.3(4) . . ?
C28 C23 C24 119.5(4) . . ?
C28 C23 P2 118.5(3) . . ?
C24 C23 P2 121.8(3) . . ?
C23 C24 C25 119.8(4) . . ?
C26 C25 C24 119.9(5) . . ?
C27 C26 C25 119.9(4) . . ?
C26 C27 C28 120.4(5) . . ?
C23 C28 C27 120.4(4) . . ?
N7 C29 N8 126.2(4) . . ?
N7 C29 S3 123.3(3) . . ?
N8 C29 S3 110.5(3) . . ?
N9 C30 S3 115.8(3) . . ?
C32 C31 C36 119.2(4) . . ?
C32 C31 P3 120.6(3) . . ?
C36 C31 P3 120.0(3) . . ?
C31 C32 C33 119.7(5) . . ?
C34 C33 C32 120.8(5) . . ?
C33 C34 C35 120.0(5) . . ?
C34 C35 C36 120.6(5) . . ?
C35 C36 C31 119.7(5) . . ?
C42 C37 C38 118.6(4) . . ?
C42 C37 P3 121.3(3) . . ?
C38 C37 P3 119.8(3) . . ?
C39 C38 C37 120.3(5) . . ?
C40 C39 C38 119.7(5) . . ?
C39 C40 C41 121.9(5) . . ?
C40 C41 C42 118.3(5) . . ?
C37 C42 C41 121.3(4) . . ?
N10 C43 N11 126.0(4) . . ?
N10 C43 S4 124.0(4) . . ?
N11 C43 S4 109.9(3) . . ?
N12 C44 S4 116.4(3) . . ?
C50 C45 C46 118.8(4) . . ?
C50 C45 P4 125.1(3) . . ?
C46 C45 P4 116.1(3) . . ?
C47 C46 C45 120.7(5) . . ?
C48 C47 C46 119.6(5) . . ?
C47 C48 C49 120.9(5) . . ?
C48 C49 C50 119.9(5) . . ?
C45 C50 C49 120.1(4) . . ?
C52 C51 C56 118.3(4) . . ?
C52 C51 P4 121.5(3) . . ?
C56 C51 P4 120.0(3) . . ?
C51 C52 C53 120.8(5) . . ?
C54 C53 C52 119.6(5) . . ?
C53 C54 C55 120.8(4) . . ?
C54 C55 C56 119.4(5) . . ?
C55 C56 C51 121.1(5) . . ?

loop_
_geom_bond_atom_site_label_1
_geom_bond_atom_site_label_2
_geom_bond_distance
_geom_bond_site_symmetry_2
_geom_bond_publ_flag
Pd1 N2 2.081(3) . ?
Pd1 N5 2.083(3) . ?
Pd1 P2 2.2626(11) . ?
Pd1 P1 2.2675(12) . ?
Pd2 N11 2.083(3) . ?
Pd2 N8 2.090(3) . ?
Pd2 P4 2.2679(11) . ?
Pd2 P3 2.2688(11) . ?
P1 N1 1.660(4) . ?
P1 C9 1.808(4) . ?
P1 C3 1.812(4) . ?
P2 N4 1.662(4) . ?
P2 C17 1.815(4) . ?
P2 C23 1.824(4) . ?
P3 N7 1.661(4) . ?
P3 C31 1.810(4) . ?
P3 C37 1.811(4) . ?
P4 N10 1.662(3) . ?
P4 C45 1.807(4) . ?
P4 C51 1.809(4) . ?
N1 C1 1.305(5) . ?
N2 C1 1.351(5) . ?
N2 N3 1.370(4) . ?
N3 C2 1.271(5) . ?
N4 C15 1.324(5) . ?
N5 C15 1.345(5) . ?
N5 N6 1.384(4) . ?
N6 C16 1.277(6) . ?
N7 C29 1.311(5) . ?
N8 C29 1.351(5) . ?
N8 N9 1.387(4) . ?
N9 C30 1.289(5) . ?
N10 C43 1.301(5) . ?
N11 C43 1.353(5) . ?
N11 N12 1.369(4) . ?
N12 C44 1.274(5) . ?
S1 C2 1.738(5) . ?
S1 C1 1.755(4) . ?
S2 C16 1.732(5) . ?
S2 C15 1.745(4) . ?
S3 C30 1.730(5) . ?
S3 C29 1.740(4) . ?
S4 C44 1.726(5) . ?
S4 C43 1.750(4) . ?
C3 C4 1.382(6) . ?
C3 C8 1.389(6) . ?
C4 C5 1.386(6) . ?
C5 C6 1.365(8) . ?
C6 C7 1.371(8) . ?
C7 C8 1.377(6) . ?
C9 C14 1.385(6) . ?
C9 C10 1.389(6) . ?
C10 C11 1.386(6) . ?
C11 C12 1.364(8) . ?
C12 C13 1.377(7) . ?
C13 C14 1.381(6) . ?
C17 C22 1.382(6) . ?
C17 C18 1.385(5) . ?
C18 C19 1.389(5) . ?
C19 C20 1.357(7) . ?
C20 C21 1.373(6) . ?
C21 C22 1.392(5) . ?
C23 C28 1.376(5) . ?
C23 C24 1.379(6) . ?
C24 C25 1.392(5) . ?
C25 C26 1.378(7) . ?
C26 C27 1.364(7) . ?
C27 C28 1.378(6) . ?
C31 C32 1.383(6) . ?
C31 C36 1.393(6) . ?
C32 C33 1.391(6) . ?
C33 C34 1.356(8) . ?
C34 C35 1.371(8) . ?
C35 C36 1.383(6) . ?
C37 C42 1.370(6) . ?
C37 C38 1.391(6) . ?
C38 C39 1.386(6) . ?
C39 C40 1.352(8) . ?
C40 C41 1.370(7) . ?
C41 C42 1.396(6) . ?
C45 C50 1.376(6) . ?
C45 C46 1.393(5) . ?
C46 C47 1.386(6) . ?
C47 C48 1.361(8) . ?
C48 C49 1.366(7) . ?
C49 C50 1.396(6) . ?
C51 C52 1.369(6) . ?
C51 C56 1.382(6) . ?
C52 C53 1.390(6) . ?
C53 C54 1.362(7) . ?
C54 C55 1.362(7) . ?
C55 C56 1.382(6) . ?
